data_9005746
loop_
_publ_author_name
'Redhammer, G. J.'
'Tippelt, G.'
'Bernroider, M.'
'Lottermoser, W.'
'Amthauer, G.'
'Roth, G.'

_publ_section_title
;Hagendorfite (Na,Ca)MnFe2(PO4)3 from type locality Hagendorf (Bavaria,
 Germany): Crystal structure determination and 57Fe Mossbauer spectroscopy
;
_journal_name_full 'European Journal of Mineralogy'
_journal_page_first 915
_journal_page_last 932
_journal_paper_doi 10.1127/0935-1221/2005/0017-0915
_journal_volume 17
_journal_year 2005
_chemical_compound_source 'Buranga, Rwanda'
_chemical_formula_sum 'Al0.52 Ca0.32 Fe2.48 Na0.84 O12 P3'
_chemical_name_mineral Alluaudite
_space_group_IT_number 15
_symmetry_space_group_name_Hall '-C 2yc'
_symmetry_space_group_name_H-M 'C 1 2/c 1'
_cell_angle_alpha 90
_cell_angle_beta 114.257
_cell_angle_gamma 90
_cell_length_a 11.9941
_cell_length_b 12.5256
_cell_length_c 6.3973
_cell_formula_units_Z 4
_cell_volume 876.235
_database_code_amcsd 0007139
_diffrn_ambient_temperature 298
_exptl_crystal_density_diffrn 3.560
_cod_original_formula_sum 'Na.84 Ca.32 Fe2.48 Al.52 P3 O12'
_cod_database_code 9005746

loop_
_space_group_symop_operation_xyz
x,y,z
1/2+x,1/2+y,z
x,-y,1/2+z
1/2+x,1/2-y,1/2+z
-x,y,1/2-z
1/2-x,1/2+y,1/2-z
-x,-y,-z
1/2-x,1/2-y,-z

loop_
_atom_site_label
_atom_site_fract_x
_atom_site_fract_y
_atom_site_fract_z
_atom_site_occupancy
_atom_site_U_iso_or_equiv
NaA1 0.50000 0.00000 0.00000 0.68000 0.03710
CaA1 0.50000 0.00000 0.00000 0.32000 0.03710
NaA2* 0.00000 -0.01360 0.25000 0.16000 0.03870
FeM1 0.00000 0.25980 0.25000 1.00000 0.01220
FeM2 0.28130 0.65210 0.37210 0.74000 0.00930
AlM2 0.28130 0.65210 0.37210 0.26000 0.00930
P1 0.00000 -0.28520 0.25000 1.00000 0.00960
P2 0.24280 -0.10860 0.13190 1.00000 0.00970
O1 0.45310 0.71500 0.53300 1.00000 0.01250
O2 0.09930 0.63970 0.24120 1.00000 0.01630
O3 0.32750 0.66400 0.10240 1.00000 0.01330
O4 0.12110 0.39800 0.31310 1.00000 0.01630
O5 0.22590 0.82210 0.31850 1.00000 0.01340
O6 0.31050 0.50230 0.37450 1.00000 0.01700

loop_
_cod_related_entry_id
_cod_related_entry_database
_cod_related_entry_code
1 AMCSD 0007139
